data_7037338
loop_
_publ_author_name
'Dauer, David-R'
'Fl\"ugge, Melchior'
'Herbst-Irmer, Regine'
'Stalke, Dietmar'

_publ_section_title
;
 Group 13 metal complexes containing the
 bis-(4-methylbenzoxazol-2-yl)-methanide ligand.
;
_journal_issue 14
_journal_name_full 'Dalton transactions (Cambridge, England : 2003)'
_journal_page_first 6149
_journal_page_last 6158
_journal_paper_doi 10.1039/c5dt03913d
_journal_volume 45
_journal_year 2016
_chemical_formula_moiety 'C18.11 H16.32 Al Cl0.89 N2 O2'
_chemical_formula_sum 'C18.11 H16.32 Al Cl0.89 N2 O2'
_chemical_formula_weight 352.59
_chemical_name_common '[ClMeAl{(4-Me-NCOC6H3)2CH}]'
_chemical_name_systematic 'Chloro methyl aluminium bis-(4-methylbenzoxazol-2-yl)-methanide'
_chemical_properties_physical 'Air-sensitive, Moisture-sensitive, Oxygen-sensitive'
_space_group_crystal_system monoclinic
_space_group_IT_number 14
_space_group_name_Hall '-P 2ybc'
_space_group_name_H-M_alt 'P 1 21/c 1'
_symmetry_space_group_name_Hall '-P 2ybc'
_symmetry_space_group_name_H-M 'P 1 21/c 1'
_atom_sites_solution_hydrogens geom
_audit_creation_method SHELXL-2013
_audit_update_record
;
2015-10-03 deposited with the CCDC.
2015-11-19 downloaded from the CCDC.
;
_cell_angle_alpha 90
_cell_angle_beta 91.73(2)
_cell_angle_gamma 90
_cell_formula_units_Z 4
_cell_length_a 7.982(2)
_cell_length_b 14.727(3)
_cell_length_c 13.890(3)
_cell_measurement_reflns_used 5105
_cell_measurement_temperature 100(2)
_cell_measurement_theta_max 19.367
_cell_measurement_theta_min 2.291
_cell_volume 1632.0(6)
_computing_cell_refinement 'SAINT V8.34A'
_computing_data_collection 'APEX2 v2012.2'
_computing_data_reduction 'SAINT V8.34A'
_computing_molecular_graphics 'XP Version 5.1'
_computing_publication_material 'XP Version 5.1'
_computing_structure_refinement 'SHELXL-2013 (Sheldrick, 2013)'
_computing_structure_solution 'SHELXS-2012 (Sheldrick, 2012)'
_diffrn_ambient_temperature 100(2)
_diffrn_measured_fraction_theta_full 0.984
_diffrn_measured_fraction_theta_max 0.996
_diffrn_measurement_device_type 'Bruker Smart APEX II Quazar'
_diffrn_measurement_method 'omega scans'
_diffrn_radiation_type AgK\a
_diffrn_radiation_wavelength 0.56086
_diffrn_reflns_av_R_equivalents 0.0370
_diffrn_reflns_av_unetI/netI 0.0246
_diffrn_reflns_Laue_measured_fraction_full 0.984
_diffrn_reflns_Laue_measured_fraction_max 0.996
_diffrn_reflns_limit_h_max 9
_diffrn_reflns_limit_h_min -9
_diffrn_reflns_limit_k_max 17
_diffrn_reflns_limit_k_min -17
_diffrn_reflns_limit_l_max 16
_diffrn_reflns_limit_l_min -16
_diffrn_reflns_number 20579
_diffrn_reflns_point_group_measured_fraction_full 0.984
_diffrn_reflns_point_group_measured_fraction_max 0.996
_diffrn_reflns_theta_full 19.665
_diffrn_reflns_theta_max 19.579
_diffrn_reflns_theta_min 1.591
_diffrn_source 'INCOATEC Microsource'
_exptl_absorpt_coefficient_mu 0.153
_exptl_absorpt_correction_T_max 0.7444
_exptl_absorpt_correction_T_min 0.7112
_exptl_absorpt_correction_type multi-scan
_exptl_absorpt_process_details SADABS-2014/4
_exptl_crystal_colour yellow
_exptl_crystal_density_diffrn 1.435
_exptl_crystal_description block
_exptl_crystal_F_000 733
_exptl_crystal_preparation Luminescent
_exptl_crystal_recrystallization_method 'Re-crystallisation from solvent: toluene'
_exptl_crystal_size_max 0.232
_exptl_crystal_size_mid 0.107
_exptl_crystal_size_min 0.074
_refine_diff_density_max 0.206
_refine_diff_density_min -0.314
_refine_diff_density_rms 0.045
_refine_ls_extinction_method none
_refine_ls_goodness_of_fit_ref 1.066
_refine_ls_hydrogen_treatment constr
_refine_ls_matrix_type full
_refine_ls_number_parameters 243
_refine_ls_number_reflns 2904
_refine_ls_number_restraints 290
_refine_ls_restrained_S_all 1.018
_refine_ls_R_factor_all 0.0424
_refine_ls_R_factor_gt 0.0322
_refine_ls_shift/su_max 0.000
_refine_ls_shift/su_mean 0.000
_refine_ls_structure_factor_coef Fsqd
_refine_ls_weighting_details 'w=1/[\s^2^(Fo^2^)+(0.0480P)^2^+0.4255P] where P=(Fo^2^+2Fc^2^)/3'
_refine_ls_weighting_scheme calc
_refine_ls_wR_factor_gt 0.0839
_refine_ls_wR_factor_ref 0.0885
_reflns_Friedel_coverage 0.000
_reflns_number_gt 2398
_reflns_number_total 2904
_reflns_threshold_expression 'I > 2\s(I)'
_cod_data_source_file c5dt03913d2.cif
_cod_data_source_block 5_mbox2CHAlMeCl
_cod_depositor_comments 'Adding full bibliography for 7037336--7037343.cif.'
_cod_database_code 7037338
_shelx_space_group_comment
;
The symmetry employed for this shelxl refinement is uniquely defined
by the following loop, which should always be used as a source of
symmetry information in preference to the above space-group names.
They are only intended as comments.
;
_shelx_estimated_absorpt_t_min 0.965
_shelx_estimated_absorpt_t_max 0.989
_shelxl_version_number 2013-4

loop_
_space_group_symop_operation_xyz
'x, y, z'
'-x, y+1/2, -z+1/2'
'-x, -y, -z'
'x, -y-1/2, z-1/2'

loop_
_atom_site_label
_atom_site_type_symbol
_atom_site_fract_x
_atom_site_fract_y
_atom_site_fract_z
_atom_site_U_iso_or_equiv
_atom_site_adp_type
_atom_site_occupancy
_atom_site_site_symmetry_order
_atom_site_calc_flag
_atom_site_refinement_flags_posn
_atom_site_refinement_flags_adp
_atom_site_refinement_flags_occupancy
_atom_site_disorder_assembly
_atom_site_disorder_group
C1' C -0.1564(2) 0.22933(11) 0.38146(13) 0.0235(4) Uani 1 1 d D U . . .
H1' H -0.2746 0.2220 0.3827 0.028 Uiso 1 1 calc R U . . .
C1 C -0.0552(2) 0.15340(11) 0.38149(12) 0.0203(4) Uani 1 1 d D U . . .
O1 O -0.12815(14) 0.07024(7) 0.38088(8) 0.0233(3) Uani 1 1 d D U . . .
C2 C 0.0016(2) 0.00754(11) 0.37862(11) 0.0198(4) Uani 1 1 d D U . . .
C3 C -0.0148(2) -0.08517(11) 0.37513(12) 0.0241(4) Uani 1 1 d D U . . .
H3 H -0.1207 -0.1146 0.3752 0.029 Uiso 1 1 calc R U . . .
C4 C 0.1353(2) -0.13264(11) 0.37149(12) 0.0257(4) Uani 1 1 d D U . . .
H4 H 0.1334 -0.1971 0.3686 0.031 Uiso 1 1 calc R U . . .
C5 C 0.2879(2) -0.08756(12) 0.37206(12) 0.0232(4) Uani 1 1 d D U . . .
H5 H 0.3874 -0.1228 0.3696 0.028 Uiso 1 1 calc R U . . .
C6 C 0.3031(2) 0.00722(11) 0.37607(11) 0.0195(4) Uani 1 1 d D U . . .
C7 C 0.1519(2) 0.05430(10) 0.37873(11) 0.0179(4) Uani 1 1 d D U . . .
C15 C 0.4727(2) 0.05108(12) 0.37697(13) 0.0265(4) Uani 1 1 d D U . . .
H15A H 0.4817 0.0899 0.3201 0.040 Uiso 1 1 calc R U . . .
H15B H 0.5594 0.0040 0.3761 0.040 Uiso 1 1 calc R U . . .
H15C H 0.4877 0.0880 0.4353 0.040 Uiso 1 1 calc R U . . .
N1 N 0.11360(17) 0.14858(9) 0.38097(9) 0.0179(3) Uani 1 1 d D U . . .
Al1 Al 0.25152(6) 0.25458(3) 0.37963(3) 0.01718(16) Uani 1 1 d D U . . .
Cl1 Cl 0.3710(5) 0.2612(3) 0.2478(3) 0.0211(6) Uani 0.452(5) 1 d D U P A 1
C1M C 0.3987(19) 0.2640(9) 0.4969(9) 0.025(3) Uani 0.552(11) 1 d D U P A 1
H1MA H 0.5128 0.2792 0.4785 0.037 Uiso 0.552(11) 1 calc R U P A 1
H1MB H 0.3997 0.2058 0.5312 0.037 Uiso 0.552(11) 1 calc R U P A 1
H1MC H 0.3562 0.3115 0.5391 0.037 Uiso 0.552(11) 1 calc R U P A 1
C1M' C 0.3835(19) 0.2638(10) 0.2611(9) 0.025(3) Uani 0.554(11) 1 d D U P A 2
H1MD H 0.3758 0.2064 0.2254 0.037 Uiso 0.554(11) 1 calc R U P A 2
H1ME H 0.5011 0.2763 0.2787 0.037 Uiso 0.554(11) 1 calc R U P A 2
H1MF H 0.3388 0.3132 0.2206 0.037 Uiso 0.554(11) 1 calc R U P A 2
Cl1' Cl 0.3904(6) 0.2612(3) 0.5099(3) 0.0208(6) Uani 0.441(5) 1 d D U P A 2
C8 C -0.0896(2) 0.31574(11) 0.37969(11) 0.0193(4) Uani 1 1 d D U . . .
O2 O -0.19483(14) 0.38794(7) 0.37784(8) 0.0220(3) Uani 1 1 d D U . . .
C9 C -0.0939(2) 0.46431(11) 0.37484(11) 0.0198(4) Uani 1 1 d D U . . .
C10 C -0.1478(2) 0.55283(11) 0.37088(12) 0.0258(4) Uani 1 1 d D U . . .
H10 H -0.2633 0.5686 0.3697 0.031 Uiso 1 1 calc R U . . .
C11 C -0.0217(2) 0.61753(11) 0.36873(12) 0.0260(4) Uani 1 1 d D U . . .
H11 H -0.0506 0.6801 0.3663 0.031 Uiso 1 1 calc R U . . .
C12 C 0.1461(2) 0.59252(11) 0.37004(12) 0.0241(4) Uani 1 1 d D U . . .
H12 H 0.2285 0.6390 0.3683 0.029 Uiso 1 1 calc R U . . .
C13 C 0.1995(2) 0.50209(11) 0.37381(11) 0.0201(4) Uani 1 1 d D U . . .
C14 C 0.0717(2) 0.43714(11) 0.37571(11) 0.0181(4) Uani 1 1 d D U . . .
C16 C 0.3830(2) 0.47896(12) 0.37518(13) 0.0288(4) Uani 1 1 d D U . . .
H16A H 0.4092 0.4464 0.3160 0.043 Uiso 1 1 calc R U . . .
H16B H 0.4101 0.4405 0.4310 0.043 Uiso 1 1 calc R U . . .
H16C H 0.4492 0.5349 0.3794 0.043 Uiso 1 1 calc R U . . .
N2 N 0.07303(17) 0.34084(9) 0.37885(9) 0.0176(3) Uani 1 1 d D U . . .

loop_
_atom_site_aniso_label
_atom_site_aniso_U_11
_atom_site_aniso_U_22
_atom_site_aniso_U_33
_atom_site_aniso_U_23
_atom_site_aniso_U_13
_atom_site_aniso_U_12
C1' 0.0145(9) 0.0202(9) 0.0358(10) 0.0010(7) 0.0025(7) -0.0021(7)
C1 0.0188(9) 0.0169(8) 0.0254(10) 0.0010(7) 0.0021(7) -0.0043(7)
O1 0.0169(6) 0.0158(6) 0.0374(7) 0.0005(5) 0.0018(5) -0.0029(5)
C2 0.0189(9) 0.0192(8) 0.0214(9) 0.0007(7) 0.0009(7) 0.0004(7)
C3 0.0240(10) 0.0188(8) 0.0295(10) 0.0005(7) 0.0011(8) -0.0053(8)
C4 0.0343(11) 0.0149(8) 0.0278(10) -0.0014(7) -0.0005(8) -0.0015(8)
C5 0.0253(10) 0.0215(9) 0.0227(9) -0.0010(7) 0.0005(7) 0.0062(8)
C6 0.0212(9) 0.0200(8) 0.0175(9) 0.0003(6) 0.0007(7) -0.0004(7)
C7 0.0226(9) 0.0148(8) 0.0162(9) 0.0001(6) 0.0005(7) -0.0006(7)
C15 0.0214(10) 0.0235(9) 0.0346(11) -0.0026(8) 0.0016(8) 0.0030(8)
N1 0.0165(7) 0.0149(7) 0.0223(8) 0.0008(5) 0.0024(6) -0.0001(6)
Al1 0.0156(3) 0.0151(3) 0.0208(3) 0.00069(18) 0.0007(2) -0.0014(2)
Cl1 0.0226(11) 0.0237(10) 0.0175(10) 0.0000(8) 0.0072(8) -0.0034(8)
C1M 0.025(4) 0.029(4) 0.021(4) -0.002(3) 0.002(3) 0.005(3)
C1M' 0.026(4) 0.029(4) 0.019(4) 0.003(3) -0.002(3) -0.004(3)
Cl1' 0.0229(11) 0.0222(11) 0.0168(10) -0.0028(7) -0.0065(8) 0.0042(8)
C8 0.0172(9) 0.0198(8) 0.0209(9) 0.0014(6) 0.0005(7) 0.0015(7)
O2 0.0174(6) 0.0163(6) 0.0323(7) 0.0014(5) 0.0005(5) 0.0003(5)
C9 0.0203(9) 0.0184(8) 0.0206(9) 0.0003(6) -0.0007(7) -0.0033(7)
C10 0.0251(10) 0.0216(9) 0.0304(10) 0.0004(7) -0.0008(8) 0.0029(8)
C11 0.0313(10) 0.0161(8) 0.0304(10) 0.0014(7) -0.0007(8) 0.0002(8)
C12 0.0269(10) 0.0197(8) 0.0254(10) 0.0017(7) -0.0017(8) -0.0050(8)
C13 0.0222(9) 0.0187(8) 0.0192(9) 0.0003(6) -0.0019(7) -0.0023(7)
C14 0.0238(9) 0.0160(8) 0.0145(9) 0.0011(6) -0.0021(7) 0.0003(7)
C16 0.0243(10) 0.0224(9) 0.0396(11) 0.0017(8) -0.0015(8) -0.0065(8)
N2 0.0178(8) 0.0159(7) 0.0192(8) 0.0006(5) 0.0003(6) -0.0013(6)

loop_
_atom_type_symbol
_atom_type_description
_atom_type_scat_dispersion_real
_atom_type_scat_dispersion_imag
_atom_type_scat_source
C C 0.0015 0.0009 'International Tables Vol C Tables 4.2.6.8 and 6.1.1.4'
H H 0.0000 0.0000 'International Tables Vol C Tables 4.2.6.8 and 6.1.1.4'
N N 0.0030 0.0019 'International Tables Vol C Tables 4.2.6.8 and 6.1.1.4'
O O 0.0056 0.0036 'International Tables Vol C Tables 4.2.6.8 and 6.1.1.4'
Al Al 0.0406 0.0313 'International Tables Vol C Tables 4.2.6.8 and 6.1.1.4'
Cl Cl 0.0998 0.0984 'International Tables Vol C Tables 4.2.6.8 and 6.1.1.4'

loop_
_geom_angle_atom_site_label_1
_geom_angle_atom_site_label_2
_geom_angle_atom_site_label_3
_geom_angle
C1 C1' C8 121.39(16)
N1 C1 O1 112.40(14)
N1 C1 C1' 128.86(15)
O1 C1 C1' 118.73(15)
C1 O1 C2 106.27(12)
C3 C2 C7 125.26(16)
C3 C2 O1 126.29(15)
C7 C2 O1 108.44(14)
C2 C3 C4 114.85(16)
C5 C4 C3 121.13(16)
C4 C5 C6 123.49(17)
C7 C6 C5 114.99(16)
C7 C6 C15 124.61(15)
C5 C6 C15 120.41(16)
C2 C7 C6 120.27(15)
C2 C7 N1 107.42(14)
C6 C7 N1 132.31(15)
C1 N1 C7 105.47(13)
C1 N1 Al1 122.19(11)
C7 N1 Al1 132.32(11)
N2 Al1 N1 96.52(6)
N2 Al1 C1M 112.4(4)
N1 Al1 C1M 112.1(4)
N2 Al1 C1M' 111.4(4)
N1 Al1 C1M' 112.6(4)
N2 Al1 Cl1 108.91(13)
N1 Al1 Cl1 108.93(13)
C1M Al1 Cl1 116.2(5)
N2 Al1 Cl1' 110.45(13)
N1 Al1 Cl1' 108.63(13)
C1M' Al1 Cl1' 115.6(5)
N2 C8 O2 112.37(14)
N2 C8 C1' 128.65(15)
O2 C8 C1' 118.98(15)
C8 O2 C9 106.09(12)
C10 C9 C14 125.05(16)
C10 C9 O2 126.16(15)
C14 C9 O2 108.79(14)
C9 C10 C11 115.21(17)
C10 C11 C12 121.19(16)
C11 C12 C13 123.09(16)
C12 C13 C14 115.45(16)
C12 C13 C16 120.80(15)
C14 C13 C16 123.75(15)
C9 C14 C13 120.01(15)
C9 C14 N2 107.23(14)
C13 C14 N2 132.77(16)
C8 N2 C14 105.53(13)
C8 N2 Al1 122.38(11)
C14 N2 Al1 132.09(11)

loop_
_geom_bond_atom_site_label_1
_geom_bond_atom_site_label_2
_geom_bond_distance
C1' C1 1.379(2)
C1' C8 1.380(2)
C1 N1 1.349(2)
C1 O1 1.3560(19)
O1 C2 1.389(2)
C2 C3 1.372(2)
C2 C7 1.383(2)
C3 C4 1.390(3)
C4 C5 1.387(2)
C5 C6 1.402(2)
C6 C7 1.394(2)
C6 C15 1.499(2)
C7 N1 1.422(2)
N1 Al1 1.9107(14)
Al1 N2 1.9086(14)
Al1 C1M 1.984(11)
Al1 C1M' 1.986(11)
Al1 Cl1 2.092(4)
Al1 Cl1' 2.096(4)
C8 N2 1.350(2)
C8 O2 1.3548(19)
O2 C9 1.385(2)
C9 C10 1.373(2)
C9 C14 1.381(2)
C10 C11 1.387(2)
C11 C12 1.389(3)
C12 C13 1.399(2)
C13 C14 1.399(2)
C13 C16 1.503(2)
C14 N2 1.419(2)

loop_
_geom_torsion_atom_site_label_1
_geom_torsion_atom_site_label_2
_geom_torsion_atom_site_label_3
_geom_torsion_atom_site_label_4
_geom_torsion
C8 C1' C1 N1 0.8(3)
C8 C1' C1 O1 -178.40(15)
N1 C1 O1 C2 -0.77(18)
C1' C1 O1 C2 178.53(15)
C1 O1 C2 C3 -178.44(16)
C1 O1 C2 C7 0.51(17)
C7 C2 C3 C4 0.0(3)
O1 C2 C3 C4 178.76(15)
C2 C3 C4 C5 0.4(2)
C3 C4 C5 C6 -0.1(3)
C4 C5 C6 C7 -0.5(2)
C4 C5 C6 C15 179.67(16)
C3 C2 C7 C6 -0.6(3)
O1 C2 C7 C6 -179.59(14)
C3 C2 C7 N1 178.87(15)
O1 C2 C7 N1 -0.09(17)
C5 C6 C7 C2 0.8(2)
C15 C6 C7 C2 -179.33(15)
C5 C6 C7 N1 -178.51(15)
C15 C6 C7 N1 1.3(3)
O1 C1 N1 C7 0.71(18)
C1' C1 N1 C7 -178.51(17)
O1 C1 N1 Al1 179.02(10)
C1' C1 N1 Al1 -0.2(2)
C2 C7 N1 C1 -0.36(17)
C6 C7 N1 C1 179.06(17)
C2 C7 N1 Al1 -178.43(11)
C6 C7 N1 Al1 1.0(3)
C1 C1' C8 N2 -0.8(3)
C1 C1' C8 O2 178.73(15)
N2 C8 O2 C9 0.50(17)
C1' C8 O2 C9 -179.09(15)
C8 O2 C9 C10 179.05(16)
C8 O2 C9 C14 -0.48(17)
C14 C9 C10 C11 -0.7(3)
O2 C9 C10 C11 179.83(15)
C9 C10 C11 C12 0.3(3)
C10 C11 C12 C13 -0.2(3)
C11 C12 C13 C14 0.3(2)
C11 C12 C13 C16 -179.93(16)
C10 C9 C14 C13 0.9(3)
O2 C9 C14 C13 -179.55(14)
C10 C9 C14 N2 -179.24(15)
O2 C9 C14 N2 0.30(17)
C12 C13 C14 C9 -0.7(2)
C16 C13 C14 C9 179.61(16)
C12 C13 C14 N2 179.54(16)
C16 C13 C14 N2 -0.2(3)
O2 C8 N2 C14 -0.32(17)
C1' C8 N2 C14 179.22(16)
O2 C8 N2 Al1 -179.32(10)
C1' C8 N2 Al1 0.2(2)
C9 C14 N2 C8 0.00(17)
C13 C14 N2 C8 179.82(17)
C9 C14 N2 Al1 178.87(11)
C13 C14 N2 Al1 -1.3(3)
